data_7117586
loop_
_publ_author_name
'Liu, Liu'
'Ruiz, David A.'
'Dahcheh, Fatme'
'Bertrand, Guy'

_publ_section_title
;
 Isolation of a Lewis base stabilized parent phosphenium (PH2(+)) and
 related species.
;
_journal_issue 64
_journal_name_full 'Chemical communications (Cambridge, England)'
_journal_page_first 12732
_journal_page_last 12735
_journal_paper_doi 10.1039/c5cc05241f
_journal_volume 51
_journal_year 2015
_chemical_formula_sum 'C73 H67 N2 O P'
_chemical_formula_weight 1019.26
_space_group_IT_number 33
_symmetry_cell_setting orthorhombic
_symmetry_space_group_name_Hall 'P 2c -2n'
_symmetry_space_group_name_H-M 'P n a 21'
_atom_sites_solution_hydrogens geom
_atom_sites_solution_primary direct
_atom_sites_solution_secondary difmap
_audit_creation_method SHELXL-97
_audit_update_record
;
2015-06-02 deposited with the CCDC.
2015-07-08 downloaded from the CCDC.
;
_cell_angle_alpha 90.00
_cell_angle_beta 90.00
_cell_angle_gamma 90.00
_cell_formula_units_Z 4
_cell_length_a 18.9194(13)
_cell_length_b 14.8964(11)
_cell_length_c 20.0103(14)
_cell_measurement_reflns_used 5518
_cell_measurement_temperature 100(2)
_cell_measurement_theta_max 21.54
_cell_measurement_theta_min 2.38
_cell_volume 5639.5(7)
_computing_cell_refinement 'Bruker SAINT'
_computing_data_collection 'Bruker APEX2'
_computing_data_reduction 'Bruker SAINT'
_computing_molecular_graphics 'Bruker SHELXTL'
_computing_publication_material 'Bruker SHELXTL'
_computing_structure_refinement 'SHELXL-97 (Sheldrick, 2008)'
_computing_structure_solution 'SHELXS-97 (Sheldrick, 2008)'
_diffrn_ambient_temperature 100(2)
_diffrn_measured_fraction_theta_full 0.999
_diffrn_measured_fraction_theta_max 0.999
_diffrn_measurement_device_type 'Bruker APEX-II CCD'
_diffrn_measurement_method '\f and \w scans'
_diffrn_radiation_monochromator graphite
_diffrn_radiation_source 'fine-focus sealed tube'
_diffrn_radiation_type MoK\a
_diffrn_radiation_wavelength 0.71073
_diffrn_reflns_av_R_equivalents 0.0870
_diffrn_reflns_av_sigmaI/netI 0.1077
_diffrn_reflns_limit_h_max 15
_diffrn_reflns_limit_h_min -22
_diffrn_reflns_limit_k_max 16
_diffrn_reflns_limit_k_min -17
_diffrn_reflns_limit_l_max 23
_diffrn_reflns_limit_l_min -22
_diffrn_reflns_number 31667
_diffrn_reflns_theta_full 25.00
_diffrn_reflns_theta_max 25.00
_diffrn_reflns_theta_min 1.70
_exptl_absorpt_coefficient_mu 0.097
_exptl_absorpt_correction_T_max 0.7452
_exptl_absorpt_correction_T_min 0.6602
_exptl_absorpt_correction_type multi-scan
_exptl_absorpt_process_details sadabs
_exptl_crystal_colour colourless
_exptl_crystal_density_diffrn 1.200
_exptl_crystal_density_method 'not measured'
_exptl_crystal_description block
_exptl_crystal_F_000 2168
_exptl_crystal_size_max 0.12
_exptl_crystal_size_mid 0.1
_exptl_crystal_size_min 0.07
_refine_diff_density_max 0.309
_refine_diff_density_min -0.298
_refine_diff_density_rms 0.055
_refine_ls_abs_structure_details 'Flack H D (1983), Acta Cryst. A39, 876-881'
_refine_ls_abs_structure_Flack -0.10(13)
_refine_ls_extinction_method none
_refine_ls_goodness_of_fit_ref 1.052
_refine_ls_hydrogen_treatment mixed
_refine_ls_matrix_type full
_refine_ls_number_parameters 699
_refine_ls_number_reflns 9816
_refine_ls_number_restraints 1
_refine_ls_restrained_S_all 1.052
_refine_ls_R_factor_all 0.1014
_refine_ls_R_factor_gt 0.0589
_refine_ls_shift/su_max 0.000
_refine_ls_shift/su_mean 0.000
_refine_ls_structure_factor_coef Fsqd
_refine_ls_weighting_details 'calc w=1/[\s^2^(Fo^2^)+(0.0357P)^2^+1.6570P] where P=(Fo^2^+2Fc^2^)/3'
_refine_ls_weighting_scheme calc
_refine_ls_wR_factor_gt 0.1034
_refine_ls_wR_factor_ref 0.1202
_reflns_number_gt 6953
_reflns_number_total 9816
_reflns_threshold_expression >2sigma(I)
_cod_data_source_file c5cc05241f2.cif
_cod_data_source_block compound1
_cod_depositor_comments
;
The following automatic conversions were performed:

'_symmetry_cell_setting' value 'Orthorhombic' changed to
'orthorhombic' according to
/usr/data/users/saulius/crontab/automatic-downloads/current/RSC/lib/dictionaries/cif_core.dic
dictionary named 'cif_core.dic' version 2.4.2 from 2011-04-26.

Automatic conversion script
Id: cif_fix_values 3271 2015-04-21 07:52:19Z andrius 
;
_cod_original_sg_symbol_H-M Pna21
_cod_database_code 7117586

loop_
_symmetry_equiv_pos_as_xyz
'x, y, z'
'-x, -y, z+1/2'
'-x+1/2, y+1/2, z+1/2'
'x+1/2, -y+1/2, z'

loop_
_atom_site_label
_atom_site_type_symbol
_atom_site_fract_x
_atom_site_fract_y
_atom_site_fract_z
_atom_site_U_iso_or_equiv
_atom_site_adp_type
_atom_site_occupancy
_atom_site_symmetry_multiplicity
_atom_site_calc_flag
_atom_site_refinement_flags
P1 P 0.14561(6) 0.06487(7) 0.28689(6) 0.0263(3) Uani 1 1 d .
N2 N 0.28651(14) 0.09313(19) 0.24476(14) 0.0121(7) Uani 1 1 d .
N4 N 0.20830(15) 0.14615(19) 0.17546(14) 0.0136(7) Uani 1 1 d .
C2 C 0.36227(18) 0.0354(2) 0.41072(18) 0.0154(9) Uani 1 1 d .
H2A H 0.3719 0.0632 0.4514 0.018 Uiso 1 1 calc R
C4 C 0.30301(19) 0.2069(2) 0.44559(18) 0.0138(8) Uani 1 1 d .
C6 C 0.37891(19) -0.0550(2) 0.40325(19) 0.0150(9) Uani 1 1 d .
C7 C 0.10177(19) 0.1277(2) 0.10715(18) 0.0152(9) Uani 1 1 d .
C8 C 0.32305(19) 0.1292(2) 0.19019(17) 0.0134(8) Uani 1 1 d .
H8A H 0.3718 0.1302 0.1846 0.016 Uiso 1 1 calc R
C11 C 0.3556(2) 0.2560(2) 0.33795(18) 0.0149(8) Uani 1 1 d .
C15 C 0.3627(2) 0.2295(2) 0.48187(18) 0.0175(9) Uani 1 1 d .
H15A H 0.4064 0.2316 0.4607 0.021 Uiso 1 1 calc R
C20 C 0.03894(19) 0.1633(3) 0.08324(18) 0.0171(9) Uani 1 1 d .
H20A H 0.0112 0.1285 0.0549 0.021 Uiso 1 1 calc R
C23 C 0.33182(19) 0.0861(2) 0.35975(18) 0.0141(9) Uani 1 1 d .
C25 C 0.2896(2) -0.1877(2) 0.23371(19) 0.0183(9) Uani 1 1 d .
C26 C 0.2932(2) 0.2463(2) 0.5817(2) 0.0212(10) Uani 1 1 d .
H26A H 0.2900 0.2576 0.6273 0.025 Uiso 1 1 calc R
C27 C 0.3250(2) -0.2665(3) 0.21790(19) 0.0218(10) Uani 1 1 d .
H27A H 0.3703 -0.2635 0.1999 0.026 Uiso 1 1 calc R
C28 C 0.31857(18) 0.0432(2) 0.29858(17) 0.0124(8) Uani 1 1 d .
C29 C 0.27473(18) 0.1621(2) 0.14738(18) 0.0129(8) Uani 1 1 d .
H29A H 0.2838 0.1901 0.1068 0.016 Uiso 1 1 calc R
C30 C 0.14274(19) 0.1813(2) 0.14962(17) 0.0127(8) Uani 1 1 d .
C33 C 0.33489(17) -0.0472(2) 0.28847(19) 0.0136(8) Uani 1 1 d .
C34 C 0.12786(19) 0.3715(2) 0.26822(19) 0.0169(9) Uani 1 1 d .
C35 C 0.05764(18) 0.2998(2) 0.14329(17) 0.0137(9) Uani 1 1 d .
H35A H 0.0422 0.3566 0.1560 0.016 Uiso 1 1 calc R
C37 C 0.36423(19) -0.0953(2) 0.34177(18) 0.0165(9) Uani 1 1 d .
H37A H 0.3742 -0.1560 0.3361 0.020 Uiso 1 1 calc R
C38 C 0.2145(2) 0.3891(2) 0.16830(18) 0.0170(9) Uani 1 1 d .
C44 C -0.05306(19) 0.2845(3) 0.0728(2) 0.0223(10) Uani 1 1 d .
H44A H -0.0741 0.2402 0.0441 0.033 Uiso 1 1 calc R
H44B H -0.0444 0.3383 0.0477 0.033 Uiso 1 1 calc R
H44C H -0.0846 0.2975 0.1091 0.033 Uiso 1 1 calc R
C45 C 0.4612(2) 0.3082(3) 0.2823(2) 0.0234(10) Uani 1 1 d .
H45A H 0.5039 0.2957 0.2613 0.028 Uiso 1 1 calc R
C47 C 0.2384(2) 0.2056(2) 0.47751(18) 0.0182(9) Uani 1 1 d .
H47A H 0.1979 0.1907 0.4537 0.022 Uiso 1 1 calc R
C48 C 0.21479(19) 0.1018(2) 0.23535(18) 0.0141(8) Uani 1 1 d .
C49 C 0.0680(2) -0.0290(2) 0.0685(2) 0.0217(10) Uani 1 1 d .
C50 C 0.28741(19) 0.3857(2) 0.17273(19) 0.0192(9) Uani 1 1 d .
H50A H 0.3081 0.3464 0.2031 0.023 Uiso 1 1 calc R
C53 C 0.17941(18) 0.0444(2) 0.02550(18) 0.0159(9) Uani 1 1 d .
C55 C 0.4199(2) 0.2380(3) 0.30727(18) 0.0187(9) Uani 1 1 d .
H55A H 0.4355 0.1790 0.3033 0.022 Uiso 1 1 calc R
C57 C 0.3578(2) 0.2490(2) 0.55002(19) 0.0195(9) Uani 1 1 d .
H57A H 0.3982 0.2639 0.5740 0.023 Uiso 1 1 calc R
C58 C 0.4387(2) 0.3959(3) 0.2886(2) 0.0254(10) Uani 1 1 d .
H58A H 0.4665 0.4425 0.2726 0.031 Uiso 1 1 calc R
C62 C 0.0158(2) 0.2491(2) 0.10003(18) 0.0148(9) Uani 1 1 d .
C63 C 0.3855(2) -0.0922(2) 0.1769(2) 0.0205(9) Uani 1 1 d .
C67 C 0.3746(2) 0.4142(3) 0.31888(19) 0.0238(10) Uani 1 1 d .
H67A H 0.3590 0.4732 0.3232 0.029 Uiso 1 1 calc R
C70 C 0.3304(2) 0.4388(3) 0.1334(2) 0.0232(10) Uani 1 1 d .
H70A H 0.3793 0.4343 0.1371 0.028 Uiso 1 1 calc R
C71 C 0.30938(19) 0.1841(2) 0.37109(17) 0.0141(8) Uani 1 1 d .
H71A H 0.2620 0.1904 0.3520 0.017 Uiso 1 1 calc R
C72 C 0.3211(2) -0.0936(2) 0.22212(17) 0.0156(9) Uani 1 1 d .
H72A H 0.2845 -0.0584 0.1994 0.019 Uiso 1 1 calc R
C74 C 0.2260(2) -0.0269(3) 0.0146(2) 0.0244(10) Uani 1 1 d .
H74A H 0.2260 -0.0759 0.0435 0.029 Uiso 1 1 calc R
C75 C 0.1847(2) 0.4480(3) 0.12210(19) 0.0214(9) Uani 1 1 d .
H75A H 0.1358 0.4507 0.1173 0.026 Uiso 1 1 calc R
C77 C 0.3339(2) 0.3443(2) 0.34262(18) 0.0204(9) Uani 1 1 d .
H77A H 0.2906 0.3570 0.3624 0.024 Uiso 1 1 calc R
C78 C 0.2334(2) 0.2267(3) 0.54532(19) 0.0240(10) Uani 1 1 d .
H78A H 0.1894 0.2275 0.5660 0.029 Uiso 1 1 calc R
C79 C 0.0575(2) 0.4900(3) 0.3173(2) 0.0313(11) Uani 1 1 d .
H79A H 0.0373 0.5467 0.3139 0.038 Uiso 1 1 calc R
C81 C 0.1914(2) -0.2772(3) 0.2724(2) 0.0330(11) Uani 1 1 d .
H81A H 0.1467 -0.2809 0.2916 0.040 Uiso 1 1 calc R
C83 C 0.3009(2) 0.4987(3) 0.0884(2) 0.0246(10) Uani 1 1 d .
H83A H 0.3295 0.5354 0.0622 0.029 Uiso 1 1 calc R
C84 C 0.2942(2) -0.3490(3) 0.2284(2) 0.0300(11) Uani 1 1 d .
H84A H 0.3188 -0.4011 0.2177 0.036 Uiso 1 1 calc R
C85 C 0.12176(19) 0.2682(2) 0.16808(18) 0.0153(9) Uani 1 1 d .
C86 C 0.1696(2) 0.3270(2) 0.21195(18) 0.0173(9) Uani 1 1 d .
H86A H 0.2029 0.2858 0.2337 0.021 Uiso 1 1 calc R
C88 C 0.12833(18) 0.0361(2) 0.08466(19) 0.0168(9) Uani 1 1 d .
H88A H 0.1550 0.0103 0.1220 0.020 Uiso 1 1 calc R
C89 C 0.4104(2) -0.1088(3) 0.45965(18) 0.0217(10) Uani 1 1 d .
H89A H 0.4172 -0.0707 0.4978 0.033 Uiso 1 1 calc R
H89B H 0.4551 -0.1330 0.4459 0.033 Uiso 1 1 calc R
H89C H 0.3790 -0.1570 0.4712 0.033 Uiso 1 1 calc R
C91 C 0.2723(2) -0.0248(3) -0.0392(2) 0.0304(11) Uani 1 1 d .
H91A H 0.3034 -0.0723 -0.0461 0.037 Uiso 1 1 calc R
C92 C 0.2221(2) -0.1948(3) 0.26177(19) 0.0253(10) Uani 1 1 d .
H92A H 0.1977 -0.1430 0.2734 0.030 Uiso 1 1 calc R
C97 C 0.1801(2) 0.1155(3) -0.0183(2) 0.0244(10) Uani 1 1 d .
H97A H 0.1492 0.1632 -0.0115 0.029 Uiso 1 1 calc R
C102 C 0.1176(2) 0.3226(3) 0.32691(19) 0.0231(10) Uani 1 1 d .
H10A H 0.1378 0.2659 0.3309 0.028 Uiso 1 1 calc R
C107 C 0.5099(2) -0.1210(3) 0.1561(2) 0.0308(11) Uani 1 1 d .
H10B H 0.5535 -0.1418 0.1712 0.037 Uiso 1 1 calc R
C108 C 0.0974(2) 0.4555(3) 0.2639(2) 0.0267(10) Uani 1 1 d .
H10C H 0.1033 0.4896 0.2254 0.032 Uiso 1 1 calc R
C109 C 0.2278(2) 0.5028(3) 0.0831(2) 0.0260(10) Uani 1 1 d .
H10D H 0.2074 0.5428 0.0532 0.031 Uiso 1 1 calc R
C113 C 0.0782(2) 0.3565(3) 0.3790(2) 0.0284(11) Uani 1 1 d .
H11A H 0.0718 0.3226 0.4176 0.034 Uiso 1 1 calc R
C114 C 0.2260(2) 0.1174(3) -0.0724(2) 0.0311(11) Uani 1 1 d .
H11B H 0.2253 0.1658 -0.1018 0.037 Uiso 1 1 calc R
C115 C 0.4520(2) -0.1218(3) 0.1985(2) 0.0282(11) Uani 1 1 d .
H11C H 0.4574 -0.1423 0.2420 0.034 Uiso 1 1 calc R
C116 C 0.0483(2) 0.4406(3) 0.3742(2) 0.0308(11) Uani 1 1 d .
H11D H 0.0219 0.4636 0.4095 0.037 Uiso 1 1 calc R
C117 C 0.2273(3) -0.3550(3) 0.2545(2) 0.0339(12) Uani 1 1 d .
H11E H 0.2061 -0.4108 0.2602 0.041 Uiso 1 1 calc R
C121 C 0.3800(2) -0.0606(3) 0.1125(2) 0.0285(11) Uani 1 1 d .
H12A H 0.3367 -0.0399 0.0970 0.034 Uiso 1 1 calc R
C123 C 0.0493(2) -0.0523(3) 0.0036(2) 0.0292(11) Uani 1 1 d .
H12B H 0.0731 -0.0269 -0.0324 0.035 Uiso 1 1 calc R
C127 C 0.5032(2) -0.0894(3) 0.0917(2) 0.0340(12) Uani 1 1 d .
H12C H 0.5421 -0.0884 0.0633 0.041 Uiso 1 1 calc R
C129 C 0.0308(2) -0.0667(3) 0.1226(3) 0.0408(13) Uani 1 1 d .
H12D H 0.0419 -0.0509 0.1663 0.049 Uiso 1 1 calc R
C132 C 0.2725(2) 0.0474(3) -0.0825(2) 0.0359(12) Uani 1 1 d .
H13A H 0.3039 0.0489 -0.1183 0.043 Uiso 1 1 calc R
C134 C 0.4384(3) -0.0592(3) 0.0699(2) 0.0338(11) Uani 1 1 d .
H13B H 0.4334 -0.0378 0.0265 0.041 Uiso 1 1 calc R
C140 C -0.0225(3) -0.1278(3) 0.1092(4) 0.0590(17) Uani 1 1 d .
H14A H -0.0469 -0.1539 0.1445 0.071 Uiso 1 1 calc R
C142 C -0.0047(2) -0.1131(3) -0.0078(3) 0.0462(15) Uani 1 1 d .
H14B H -0.0167 -0.1283 -0.0514 0.055 Uiso 1 1 calc R
C145 C -0.0403(3) -0.1508(3) 0.0440(4) 0.0601(18) Uani 1 1 d .
H14C H -0.0763 -0.1918 0.0358 0.072 Uiso 1 1 calc R
O1 O 0.08898(16) 0.8398(2) 0.39375(15) 0.0395(8) Uani 1 1 d .
C125 C 0.1298(2) 0.8856(3) 0.4432(2) 0.0357(12) Uani 1 1 d .
H12E H 0.1028 0.8910 0.4842 0.043 Uiso 1 1 calc R
H12F H 0.1415 0.9455 0.4277 0.043 Uiso 1 1 calc R
C131 C 0.0251(2) 0.8841(3) 0.3787(2) 0.0411(13) Uani 1 1 d .
H13C H 0.0345 0.9456 0.3657 0.049 Uiso 1 1 calc R
H13D H -0.0052 0.8849 0.4178 0.049 Uiso 1 1 calc R
C138 C 0.1960(2) 0.8330(4) 0.4557(2) 0.0492(14) Uani 1 1 d .
H13E H 0.2237 0.8625 0.4894 0.074 Uiso 1 1 calc R
H13F H 0.2228 0.8290 0.4151 0.074 Uiso 1 1 calc R
H13G H 0.1839 0.7737 0.4706 0.074 Uiso 1 1 calc R
C144 C -0.0110(3) 0.8351(4) 0.3226(3) 0.0655(17) Uani 1 1 d .
H14D H -0.0548 0.8644 0.3121 0.098 Uiso 1 1 calc R
H14E H -0.0201 0.7742 0.3358 0.098 Uiso 1 1 calc R
H14F H 0.0190 0.8354 0.2838 0.098 Uiso 1 1 calc R
H1 H 0.187(3) 0.023(4) 0.335(3) 0.13(2) Uiso 1 1 d .

loop_
_atom_site_aniso_label
_atom_site_aniso_U_11
_atom_site_aniso_U_22
_atom_site_aniso_U_33
_atom_site_aniso_U_23
_atom_site_aniso_U_13
_atom_site_aniso_U_12
P1 0.0231(6) 0.0268(6) 0.0289(6) 0.0043(6) 0.0108(5) -0.0023(5)
N2 0.0106(17) 0.0138(17) 0.0119(18) 0.0036(13) -0.0011(14) -0.0001(13)
N4 0.0132(18) 0.0159(18) 0.0117(17) 0.0018(14) -0.0013(14) -0.0009(13)
C2 0.018(2) 0.018(2) 0.010(2) -0.0029(17) -0.0011(17) -0.0011(17)
C4 0.017(2) 0.010(2) 0.014(2) 0.0009(17) 0.0031(17) 0.0027(16)
C6 0.014(2) 0.019(2) 0.013(2) 0.0003(18) -0.0010(16) 0.0007(17)
C7 0.013(2) 0.015(2) 0.017(2) 0.0028(17) 0.0020(17) 0.0003(16)
C8 0.008(2) 0.020(2) 0.013(2) -0.0015(17) 0.0053(16) -0.0031(16)
C11 0.018(2) 0.017(2) 0.010(2) 0.0018(17) 0.0001(17) -0.0005(17)
C15 0.019(2) 0.012(2) 0.022(2) -0.0011(18) 0.0003(18) 0.0037(17)
C20 0.018(2) 0.022(2) 0.012(2) 0.0003(18) -0.0019(17) -0.0023(17)
C23 0.015(2) 0.014(2) 0.013(2) 0.0029(17) 0.0015(16) -0.0014(16)
C25 0.029(2) 0.012(2) 0.014(2) -0.0003(18) -0.0058(18) -0.0031(18)
C26 0.029(3) 0.019(2) 0.016(2) -0.0025(19) 0.001(2) 0.0011(18)
C27 0.029(2) 0.022(2) 0.015(2) -0.0061(19) -0.0014(18) 0.002(2)
C28 0.012(2) 0.018(2) 0.007(2) 0.0019(16) 0.0028(15) -0.0005(16)
C29 0.015(2) 0.013(2) 0.011(2) 0.0006(17) 0.0055(17) -0.0015(16)
C30 0.012(2) 0.012(2) 0.014(2) 0.0042(17) 0.0002(16) 0.0003(16)
C33 0.0096(19) 0.013(2) 0.018(2) 0.0003(18) 0.0004(17) 0.0018(15)
C34 0.014(2) 0.017(2) 0.020(2) -0.0050(18) -0.0037(17) 0.0012(16)
C35 0.011(2) 0.011(2) 0.018(2) -0.0002(17) 0.0039(17) 0.0026(15)
C37 0.017(2) 0.014(2) 0.019(2) -0.0002(18) 0.0020(17) 0.0028(16)
C38 0.022(2) 0.009(2) 0.020(2) -0.0052(18) -0.0035(18) -0.0001(17)
C44 0.022(2) 0.021(2) 0.023(2) -0.003(2) -0.0001(19) 0.0021(18)
C45 0.016(2) 0.027(2) 0.027(2) -0.004(2) 0.0049(19) -0.0005(18)
C47 0.022(2) 0.013(2) 0.020(2) -0.0021(18) -0.0021(18) -0.0016(17)
C48 0.020(2) 0.012(2) 0.010(2) 0.0001(17) -0.0025(17) 0.0017(16)
C49 0.021(2) 0.007(2) 0.037(3) -0.001(2) 0.005(2) 0.0068(17)
C50 0.020(2) 0.019(2) 0.019(2) -0.0036(19) -0.0070(18) 0.0025(17)
C53 0.011(2) 0.016(2) 0.020(2) -0.0046(18) -0.0020(17) -0.0014(16)
C55 0.023(2) 0.016(2) 0.018(2) -0.0009(17) -0.0021(17) -0.0001(17)
C57 0.029(2) 0.011(2) 0.018(2) -0.0040(18) -0.0055(19) 0.0019(18)
C58 0.028(3) 0.023(2) 0.026(2) 0.003(2) 0.002(2) -0.0092(18)
C62 0.017(2) 0.014(2) 0.014(2) 0.0016(17) 0.0017(16) -0.0032(16)
C63 0.027(2) 0.013(2) 0.022(2) -0.0043(19) -0.0014(19) -0.0009(18)
C67 0.034(3) 0.013(2) 0.024(2) 0.0012(19) -0.001(2) 0.0025(18)
C70 0.017(2) 0.022(2) 0.031(3) -0.006(2) 0.0015(19) -0.0047(18)
C71 0.013(2) 0.014(2) 0.015(2) -0.0019(17) -0.0012(17) 0.0024(16)
C72 0.023(2) 0.015(2) 0.008(2) -0.0032(17) -0.0051(17) 0.0033(17)
C74 0.019(2) 0.020(2) 0.034(3) -0.005(2) 0.000(2) -0.0023(18)
C75 0.018(2) 0.023(2) 0.023(2) 0.0020(19) -0.0037(19) -0.0006(18)
C77 0.022(2) 0.019(2) 0.020(2) -0.0033(19) 0.0035(18) -0.0002(18)
C78 0.022(2) 0.031(3) 0.018(2) -0.003(2) 0.0087(19) 0.0023(19)
C79 0.039(3) 0.030(3) 0.025(3) -0.008(2) -0.011(2) 0.010(2)
C81 0.045(3) 0.030(3) 0.024(3) -0.004(2) 0.000(2) -0.018(2)
C83 0.025(3) 0.028(3) 0.021(2) 0.001(2) 0.0016(19) -0.0094(19)
C84 0.053(3) 0.010(2) 0.028(3) -0.001(2) -0.008(2) 0.002(2)
C85 0.017(2) 0.019(2) 0.010(2) 0.0055(17) 0.0023(17) -0.0015(16)
C86 0.020(2) 0.016(2) 0.016(2) 0.0012(18) -0.0072(17) 0.0022(17)
C88 0.013(2) 0.016(2) 0.022(2) -0.0013(18) -0.0007(17) 0.0013(16)
C89 0.028(2) 0.021(2) 0.016(2) 0.0007(18) -0.0069(18) 0.0030(18)
C91 0.024(3) 0.034(3) 0.033(3) -0.007(2) 0.008(2) 0.002(2)
C92 0.031(3) 0.026(3) 0.019(2) -0.0030(19) 0.0000(19) -0.004(2)
C97 0.028(2) 0.021(2) 0.023(2) -0.003(2) 0.004(2) 0.0007(19)
C102 0.023(2) 0.024(2) 0.022(2) -0.002(2) -0.0051(19) 0.0003(18)
C107 0.026(3) 0.036(3) 0.031(3) -0.007(2) 0.001(2) 0.002(2)
C108 0.033(3) 0.028(3) 0.019(2) -0.005(2) -0.004(2) 0.005(2)
C109 0.035(3) 0.022(2) 0.021(2) 0.004(2) -0.007(2) -0.003(2)
C113 0.027(3) 0.037(3) 0.021(3) 0.000(2) -0.005(2) -0.007(2)
C114 0.033(3) 0.032(3) 0.029(3) 0.004(2) 0.005(2) -0.002(2)
C115 0.029(3) 0.039(3) 0.017(2) -0.007(2) 0.005(2) -0.004(2)
C116 0.019(2) 0.051(3) 0.023(3) -0.012(2) -0.0070(19) 0.003(2)
C117 0.057(3) 0.022(3) 0.023(3) -0.002(2) -0.006(2) -0.016(2)
C121 0.038(3) 0.026(3) 0.021(3) 0.002(2) 0.003(2) 0.003(2)
C123 0.023(2) 0.020(3) 0.044(3) -0.008(2) -0.008(2) 0.0002(19)
C127 0.038(3) 0.024(3) 0.040(3) -0.008(2) 0.018(2) -0.006(2)
C129 0.038(3) 0.020(3) 0.064(3) -0.006(2) 0.027(3) -0.003(2)
C132 0.031(3) 0.051(3) 0.027(3) -0.009(2) 0.012(2) -0.007(2)
C134 0.055(3) 0.025(3) 0.021(3) -0.002(2) 0.014(2) 0.001(2)
C140 0.036(3) 0.028(3) 0.112(5) -0.007(3) 0.040(3) -0.008(2)
C142 0.022(3) 0.029(3) 0.087(4) -0.022(3) -0.025(3) 0.004(2)
C145 0.020(3) 0.028(3) 0.133(6) -0.020(4) 0.008(3) -0.012(2)
O1 0.039(2) 0.040(2) 0.040(2) -0.0091(16) 0.0021(16) 0.0007(16)
C125 0.040(3) 0.039(3) 0.028(3) -0.004(2) 0.004(2) -0.011(2)
C131 0.041(3) 0.050(3) 0.032(3) -0.002(2) -0.007(2) -0.001(3)
C138 0.035(3) 0.078(4) 0.035(3) -0.016(3) 0.004(2) 0.000(3)
C144 0.058(4) 0.072(4) 0.066(4) -0.013(3) -0.018(3) -0.001(3)

loop_
_atom_type_symbol
_atom_type_description
_atom_type_scat_dispersion_real
_atom_type_scat_dispersion_imag
_atom_type_scat_source
C C 0.0033 0.0016 'International Tables Vol C Tables 4.2.6.8 and 6.1.1.4'
H H 0.0000 0.0000 'International Tables Vol C Tables 4.2.6.8 and 6.1.1.4'
N N 0.0061 0.0033 'International Tables Vol C Tables 4.2.6.8 and 6.1.1.4'
O O 0.0106 0.0060 'International Tables Vol C Tables 4.2.6.8 and 6.1.1.4'
P P 0.1023 0.0942 'International Tables Vol C Tables 4.2.6.8 and 6.1.1.4'

loop_
_geom_angle_atom_site_label_1
_geom_angle_atom_site_label_2
_geom_angle_atom_site_label_3
_geom_angle
C48 P1 H1 97(3)
C48 N2 C8 110.2(3)
C48 N2 C28 124.4(3)
C8 N2 C28 124.9(3)
C48 N4 C29 110.6(3)
C48 N4 C30 124.3(3)
C29 N4 C30 124.6(3)
C6 C2 C23 122.6(3)
C6 C2 H2A 118.7
C23 C2 H2A 118.7
C47 C4 C15 118.9(3)
C47 C4 C71 121.1(3)
C15 C4 C71 120.0(3)
C2 C6 C37 117.8(3)
C2 C6 C89 121.6(3)
C37 C6 C89 120.6(3)
C20 C7 C30 117.7(3)
C20 C7 C88 121.6(3)
C30 C7 C88 120.5(3)
C29 C8 N2 107.5(3)
C29 C8 H8A 126.2
N2 C8 H8A 126.2
C77 C11 C55 118.3(3)
C77 C11 C71 117.8(3)
C55 C11 C71 123.8(3)
C4 C15 C57 120.6(4)
C4 C15 H15A 119.7
C57 C15 H15A 119.7
C7 C20 C62 122.5(4)
C7 C20 H20A 118.7
C62 C20 H20A 118.7
C2 C23 C28 117.8(3)
C2 C23 C71 121.4(3)
C28 C23 C71 120.8(3)
C27 C25 C92 117.9(4)
C27 C25 C72 123.3(4)
C92 C25 C72 118.8(3)
C78 C26 C57 119.5(4)
C78 C26 H26A 120.2
C57 C26 H26A 120.2
C84 C27 C25 121.1(4)
C84 C27 H27A 119.4
C25 C27 H27A 119.4
C33 C28 C23 121.7(3)
C33 C28 N2 118.8(3)
C23 C28 N2 119.5(3)
C8 C29 N4 107.1(3)
C8 C29 H29A 126.5
N4 C29 H29A 126.5
C7 C30 C85 122.0(3)
C7 C30 N4 119.1(3)
C85 C30 N4 118.9(3)
C28 C33 C37 118.1(3)
C28 C33 C72 121.8(3)
C37 C33 C72 120.0(3)
C108 C34 C102 117.9(4)
C108 C34 C86 124.3(3)
C102 C34 C86 117.7(3)
C85 C35 C62 122.1(3)
C85 C35 H35A 119.0
C62 C35 H35A 119.0
C6 C37 C33 122.0(3)
C6 C37 H37A 119.0
C33 C37 H37A 119.0
C50 C38 C75 118.0(4)
C50 C38 C86 119.6(3)
C75 C38 C86 122.4(3)
C62 C44 H44A 109.5
C62 C44 H44B 109.5
H44A C44 H44B 109.5
C62 C44 H44C 109.5
H44A C44 H44C 109.5
H44B C44 H44C 109.5
C58 C45 C55 120.2(4)
C58 C45 H45A 119.9
C55 C45 H45A 119.9
C4 C47 C78 120.5(4)
C4 C47 H47A 119.8
C78 C47 H47A 119.8
N4 C48 N2 104.6(3)
N4 C48 P1 126.6(3)
N2 C48 P1 128.8(3)
C123 C49 C129 119.4(4)
C123 C49 C88 123.0(4)
C129 C49 C88 117.6(4)
C70 C50 C38 122.0(4)
C70 C50 H50A 119.0
C38 C50 H50A 119.0
C97 C53 C74 118.7(4)
C97 C53 C88 124.0(3)
C74 C53 C88 117.2(3)
C11 C55 C45 120.2(4)
C11 C55 H55A 119.9
C45 C55 H55A 119.9
C26 C57 C15 120.1(4)
C26 C57 H57A 120.0
C15 C57 H57A 120.0
C45 C58 C67 119.9(4)
C45 C58 H58A 120.1
C67 C58 H58A 120.1
C20 C62 C35 118.0(3)
C20 C62 C44 120.4(3)
C35 C62 C44 121.7(3)
C121 C63 C115 117.5(4)
C121 C63 C72 120.2(4)
C115 C63 C72 122.3(4)
C77 C67 C58 119.4(4)
C77 C67 H67A 120.3
C58 C67 H67A 120.3
C50 C70 C83 120.2(4)
C50 C70 H70A 119.9
C83 C70 H70A 119.9
C4 C71 C11 108.1(3)
C4 C71 C23 112.1(3)
C11 C71 C23 116.2(3)
C4 C71 H71A 106.6
C11 C71 H71A 106.6
C23 C71 H71A 106.6
C63 C72 C33 112.1(3)
C63 C72 C25 114.4(3)
C33 C72 C25 110.4(3)
C63 C72 H72A 106.5
C33 C72 H72A 106.5
C25 C72 H72A 106.5
C91 C74 C53 120.1(4)
C91 C74 H74A 119.9
C53 C74 H74A 119.9
C38 C75 C109 120.2(4)
C38 C75 H75A 119.9
C109 C75 H75A 119.9
C67 C77 C11 122.0(4)
C67 C77 H77A 119.0
C11 C77 H77A 119.0
C26 C78 C47 120.4(4)
C26 C78 H78A 119.8
C47 C78 H78A 119.8
C116 C79 C108 120.3(4)
C116 C79 H79A 119.8
C108 C79 H79A 119.8
C92 C81 C117 119.9(4)
C92 C81 H81A 120.1
C117 C81 H81A 120.1
C70 C83 C109 118.6(4)
C70 C83 H83A 120.7
C109 C83 H83A 120.7
C117 C84 C27 120.4(4)
C117 C84 H84A 119.8
C27 C84 H84A 119.8
C35 C85 C30 117.7(3)
C35 C85 C86 121.6(3)
C30 C85 C86 120.7(3)
C34 C86 C38 116.4(3)
C34 C86 C85 111.4(3)
C38 C86 C85 110.2(3)
C34 C86 H86A 106.0
C38 C86 H86A 106.0
C85 C86 H86A 106.0
C7 C88 C49 112.5(3)
C7 C88 C53 111.4(3)
C49 C88 C53 110.9(3)
C7 C88 H88A 107.2
C49 C88 H88A 107.2
C53 C88 H88A 107.2
C6 C89 H89A 109.5
C6 C89 H89B 109.5
H89A C89 H89B 109.5
C6 C89 H89C 109.5
H89A C89 H89C 109.5
H89B C89 H89C 109.5
C132 C91 C74 120.4(4)
C132 C91 H91A 119.8
C74 C91 H91A 119.8
C81 C92 C25 121.0(4)
C81 C92 H92A 119.5
C25 C92 H92A 119.5
C53 C97 C114 121.2(4)
C53 C97 H97A 119.4
C114 C97 H97A 119.4
C113 C102 C34 121.3(4)
C113 C102 H10A 119.3
C34 C102 H10A 119.3
C127 C107 C115 120.1(4)
C127 C107 H10B 119.9
C115 C107 H10B 119.9
C34 C108 C79 120.5(4)
C34 C108 H10C 119.7
C79 C108 H10C 119.7
C83 C109 C75 121.0(4)
C83 C109 H10D 119.5
C75 C109 H10D 119.5
C116 C113 C102 120.2(4)
C116 C113 H11A 119.9
C102 C113 H11A 119.9
C132 C114 C97 119.8(4)
C132 C114 H11B 120.1
C97 C114 H11B 120.1
C107 C115 C63 121.3(4)
C107 C115 H11C 119.3
C63 C115 H11C 119.3
C79 C116 C113 119.7(4)
C79 C116 H11D 120.2
C113 C116 H11D 120.2
C84 C117 C81 119.7(4)
C84 C117 H11E 120.2
C81 C117 H11E 120.2
C63 C121 C134 121.2(4)
C63 C121 H12A 119.4
C134 C121 H12A 119.4
C142 C123 C49 120.3(5)
C142 C123 H12B 119.8
C49 C123 H12B 119.8
C107 C127 C134 119.3(4)
C107 C127 H12C 120.3
C134 C127 H12C 120.3
C140 C129 C49 118.5(5)
C140 C129 H12D 120.7
C49 C129 H12D 120.7
C114 C132 C91 119.7(4)
C114 C132 H13A 120.2
C91 C132 H13A 120.2
C127 C134 C121 120.5(4)
C127 C134 H13B 119.8
C121 C134 H13B 119.8
C129 C140 C145 121.3(5)
C129 C140 H14A 119.3
C145 C140 H14A 119.3
C145 C142 C123 120.8(5)
C145 C142 H14B 119.6
C123 C142 H14B 119.6
C142 C145 C140 119.6(5)
C142 C145 H14C 120.2
C140 C145 H14C 120.2
C131 O1 C125 112.8(3)
O1 C125 C138 108.5(4)
O1 C125 H12E 110.0
C138 C125 H12E 110.0
O1 C125 H12F 110.0
C138 C125 H12F 110.0
H12E C125 H12F 108.4
O1 C131 C144 108.7(4)
O1 C131 H13C 109.9
C144 C131 H13C 109.9
O1 C131 H13D 109.9
C144 C131 H13D 109.9
H13C C131 H13D 108.3
C125 C138 H13E 109.5
C125 C138 H13F 109.5
H13E C138 H13F 109.5
C125 C138 H13G 109.5
H13E C138 H13G 109.5
H13F C138 H13G 109.5
C131 C144 H14D 109.5
C131 C144 H14E 109.5
H14D C144 H14E 109.5
C131 C144 H14F 109.5
H14D C144 H14F 109.5
H14E C144 H14F 109.5

loop_
_geom_bond_atom_site_label_1
_geom_bond_atom_site_label_2
_geom_bond_distance
P1 C48 1.755(4)
P1 H1 1.39(6)
N2 C48 1.376(4)
N2 C8 1.400(4)
N2 C28 1.442(4)
N4 C48 1.374(4)
N4 C29 1.397(4)
N4 C30 1.442(4)
C2 C6 1.391(5)
C2 C23 1.393(5)
C2 H2A 0.9300
C4 C47 1.379(5)
C4 C15 1.383(5)
C4 C71 1.534(5)
C6 C37 1.397(5)
C6 C89 1.507(5)
C7 C20 1.387(5)
C7 C30 1.400(5)
C7 C88 1.521(5)
C8 C29 1.345(5)
C8 H8A 0.9300
C11 C77 1.382(5)
C11 C55 1.388(5)
C11 C71 1.534(5)
C15 C57 1.398(5)
C15 H15A 0.9300
C20 C62 1.392(5)
C20 H20A 0.9300
C23 C28 1.403(5)
C23 C71 1.537(5)
C25 C27 1.388(5)
C25 C92 1.399(5)
C25 C72 1.541(5)
C26 C78 1.376(5)
C26 C57 1.377(5)
C26 H26A 0.9300
C27 C84 1.376(5)
C27 H27A 0.9300
C28 C33 1.396(5)
C29 H29A 0.9300
C30 C85 1.403(5)
C33 C37 1.400(5)
C33 C72 1.520(5)
C34 C108 1.381(5)
C34 C102 1.396(5)
C34 C86 1.527(5)
C35 C85 1.393(5)
C35 C62 1.395(5)
C35 H35A 0.9300
C37 H37A 0.9300
C38 C50 1.384(5)
C38 C75 1.393(5)
C38 C86 1.530(5)
C44 C62 1.508(5)
C44 H44A 0.9600
C44 H44B 0.9600
C44 H44C 0.9600
C45 C58 1.380(5)
C45 C55 1.398(5)
C45 H45A 0.9300
C47 C78 1.396(5)
C47 H47A 0.9300
C49 C123 1.391(6)
C49 C129 1.407(6)
C49 C88 1.532(5)
C50 C70 1.381(5)
C50 H50A 0.9300
C53 C97 1.375(5)
C53 C74 1.397(5)
C53 C88 1.533(5)
C55 H55A 0.9300
C57 H57A 0.9300
C58 C67 1.383(5)
C58 H58A 0.9300
C63 C121 1.377(5)
C63 C115 1.402(5)
C63 C72 1.517(5)
C67 C77 1.379(5)
C67 H67A 0.9300
C70 C83 1.385(5)
C70 H70A 0.9300
C71 H71A 0.9800
C72 H72A 0.9800
C74 C91 1.388(6)
C74 H74A 0.9300
C75 C109 1.394(5)
C75 H75A 0.9300
C77 H77A 0.9300
C78 H78A 0.9300
C79 C116 1.368(6)
C79 C108 1.405(6)
C79 H79A 0.9300
C81 C92 1.375(5)
C81 C117 1.390(6)
C81 H81A 0.9300
C83 C109 1.388(5)
C83 H83A 0.9300
C84 C117 1.372(6)
C84 H84A 0.9300
C85 C86 1.535(5)
C86 H86A 0.9800
C88 H88A 0.9800
C89 H89A 0.9600
C89 H89B 0.9600
C89 H89C 0.9600
C91 C132 1.382(6)
C91 H91A 0.9300
C92 H92A 0.9300
C97 C114 1.388(5)
C97 H97A 0.9300
C102 C113 1.379(5)
C102 H10A 0.9300
C107 C127 1.377(6)
C107 C115 1.385(5)
C107 H10B 0.9300
C108 H10C 0.9300
C109 H10D 0.9300
C113 C116 1.378(6)
C113 H11A 0.9300
C114 C132 1.380(6)
C114 H11B 0.9300
C115 H11C 0.9300
C116 H11D 0.9300
C117 H11E 0.9300
C121 C134 1.393(6)
C121 H12A 0.9300
C123 C142 1.384(6)
C123 H12B 0.9300
C127 C134 1.378(6)
C127 H12C 0.9300
C129 C140 1.386(6)
C129 H12D 0.9300
C132 H13A 0.9300
C134 H13B 0.9300
C140 C145 1.390(8)
C140 H14A 0.9300
C142 C145 1.356(7)
C142 H14B 0.9300
C145 H14C 0.9300
O1 C131 1.410(5)
O1 C125 1.428(5)
C125 C138 1.499(6)
C125 H12E 0.9700
C125 H12F 0.9700
C131 C144 1.503(6)
C131 H13C 0.9700
C131 H13D 0.9700
C138 H13E 0.9600
C138 H13F 0.9600
C138 H13G 0.9600
C144 H14D 0.9600
C144 H14E 0.9600
C144 H14F 0.9600

loop_
_geom_torsion_atom_site_label_1
_geom_torsion_atom_site_label_2
_geom_torsion_atom_site_label_3
_geom_torsion_atom_site_label_4
_geom_torsion
C23 C2 C6 C37 0.1(5)
C23 C2 C6 C89 -178.7(3)
C48 N2 C8 C29 1.3(4)
C28 N2 C8 C29 173.4(3)
C47 C4 C15 C57 1.2(5)
C71 C4 C15 C57 -179.0(3)
C30 C7 C20 C62 -0.1(5)
C88 C7 C20 C62 -176.0(3)
C6 C2 C23 C28 -0.7(5)
C6 C2 C23 C71 175.7(3)
C92 C25 C27 C84 1.1(6)
C72 C25 C27 C84 -179.1(4)
C2 C23 C28 C33 0.2(5)
C71 C23 C28 C33 -176.3(3)
C2 C23 C28 N2 179.4(3)
C71 C23 C28 N2 2.9(5)
C48 N2 C28 C33 91.3(4)
C8 N2 C28 C33 -79.7(4)
C48 N2 C28 C23 -88.0(4)
C8 N2 C28 C23 101.0(4)
N2 C8 C29 N4 -0.1(4)
C48 N4 C29 C8 -1.1(4)
C30 N4 C29 C8 171.6(3)
C20 C7 C30 C85 0.2(5)
C88 C7 C30 C85 176.1(3)
C20 C7 C30 N4 179.9(3)
C88 C7 C30 N4 -4.2(5)
C48 N4 C30 C7 -92.4(4)
C29 N4 C30 C7 95.9(4)
C48 N4 C30 C85 87.4(4)
C29 N4 C30 C85 -84.4(4)
C23 C28 C33 C37 1.0(5)
N2 C28 C33 C37 -178.3(3)
C23 C28 C33 C72 -179.5(3)
N2 C28 C33 C72 1.2(5)
C2 C6 C37 C33 1.1(5)
C89 C6 C37 C33 179.9(3)
C28 C33 C37 C6 -1.6(5)
C72 C33 C37 C6 178.9(3)
C15 C4 C47 C78 -0.1(5)
C71 C4 C47 C78 -179.9(3)
C29 N4 C48 N2 1.9(4)
C30 N4 C48 N2 -170.8(3)
C29 N4 C48 P1 -177.9(3)
C30 N4 C48 P1 9.4(5)
C8 N2 C48 N4 -1.9(4)
C28 N2 C48 N4 -174.1(3)
C8 N2 C48 P1 177.8(3)
C28 N2 C48 P1 5.7(5)
C75 C38 C50 C70 0.4(6)
C86 C38 C50 C70 178.5(3)
C77 C11 C55 C45 0.3(6)
C71 C11 C55 C45 -175.6(3)
C58 C45 C55 C11 0.7(6)
C78 C26 C57 C15 -1.8(6)
C4 C15 C57 C26 -0.3(6)
C55 C45 C58 C67 -1.0(6)
C7 C20 C62 C35 -0.8(5)
C7 C20 C62 C44 -179.8(3)
C85 C35 C62 C20 1.8(5)
C85 C35 C62 C44 -179.2(3)
C45 C58 C67 C77 0.2(6)
C38 C50 C70 C83 0.9(6)
C47 C4 C71 C11 133.0(4)
C15 C4 C71 C11 -46.8(4)
C47 C4 C71 C23 -97.7(4)
C15 C4 C71 C23 82.5(4)
C77 C11 C71 C4 -58.1(4)
C55 C11 C71 C4 117.8(4)
C77 C11 C71 C23 175.0(3)
C55 C11 C71 C23 -9.1(5)
C2 C23 C71 C4 -17.6(5)
C28 C23 C71 C4 158.8(3)
C2 C23 C71 C11 107.4(4)
C28 C23 C71 C11 -76.2(4)
C121 C63 C72 C33 -127.4(4)
C115 C63 C72 C33 52.2(5)
C121 C63 C72 C25 105.9(4)
C115 C63 C72 C25 -74.5(5)
C28 C33 C72 C63 93.8(4)
C37 C33 C72 C63 -86.7(4)
C28 C33 C72 C25 -137.4(3)
C37 C33 C72 C25 42.1(4)
C27 C25 C72 C63 14.3(5)
C92 C25 C72 C63 -166.0(3)
C27 C25 C72 C33 -113.3(4)
C92 C25 C72 C33 66.5(4)
C97 C53 C74 C91 0.6(6)
C88 C53 C74 C91 178.2(3)
C50 C38 C75 C109 -1.6(6)
C86 C38 C75 C109 -179.5(4)
C58 C67 C77 C11 0.9(6)
C55 C11 C77 C67 -1.1(6)
C71 C11 C77 C67 175.0(3)
C57 C26 C78 C47 3.0(6)
C4 C47 C78 C26 -2.0(6)
C50 C70 C83 C109 -1.0(6)
C25 C27 C84 C117 0.3(6)
C62 C35 C85 C30 -1.8(5)
C62 C35 C85 C86 175.9(3)
C7 C30 C85 C35 0.8(5)
N4 C30 C85 C35 -178.9(3)
C7 C30 C85 C86 -177.0(3)
N4 C30 C85 C86 3.3(5)
C108 C34 C86 C38 35.3(5)
C102 C34 C86 C38 -147.2(3)
C108 C34 C86 C85 -92.2(4)
C102 C34 C86 C85 85.3(4)
C50 C38 C86 C34 109.9(4)
C75 C38 C86 C34 -72.2(4)
C50 C38 C86 C85 -122.0(4)
C75 C38 C86 C85 55.9(5)
C35 C85 C86 C34 48.5(4)
C30 C85 C86 C34 -133.9(3)
C35 C85 C86 C38 -82.3(4)
C30 C85 C86 C38 95.3(4)
C20 C7 C88 C49 -31.6(5)
C30 C7 C88 C49 152.6(4)
C20 C7 C88 C53 93.8(4)
C30 C7 C88 C53 -82.0(4)
C123 C49 C88 C7 105.5(4)
C129 C49 C88 C7 -75.0(4)
C123 C49 C88 C53 -20.0(5)
C129 C49 C88 C53 159.4(3)
C97 C53 C88 C7 -24.3(5)
C74 C53 C88 C7 158.2(3)
C97 C53 C88 C49 101.9(4)
C74 C53 C88 C49 -75.6(4)
C53 C74 C91 C132 -0.3(6)
C117 C81 C92 C25 -0.7(6)
C27 C25 C92 C81 -0.9(6)
C72 C25 C92 C81 179.3(3)
C74 C53 C97 C114 -0.1(6)
C88 C53 C97 C114 -177.6(4)
C108 C34 C102 C113 0.2(6)
C86 C34 C102 C113 -177.4(3)
C102 C34 C108 C79 0.0(6)
C86 C34 C108 C79 177.5(4)
C116 C79 C108 C34 -0.1(6)
C70 C83 C109 C75 -0.1(6)
C38 C75 C109 C83 1.4(6)
C34 C102 C113 C116 -0.5(6)
C53 C97 C114 C132 -0.7(6)
C127 C107 C115 C63 1.1(6)
C121 C63 C115 C107 -1.2(6)
C72 C63 C115 C107 179.2(4)
C108 C79 C116 C113 -0.1(6)
C102 C113 C116 C79 0.4(6)
C27 C84 C117 C81 -2.0(6)
C92 C81 C117 C84 2.2(6)
C115 C63 C121 C134 0.8(6)
C72 C63 C121 C134 -179.6(4)
C129 C49 C123 C142 -1.0(6)
C88 C49 C123 C142 178.5(4)
C115 C107 C127 C134 -0.4(6)
C123 C49 C129 C140 1.4(6)
C88 C49 C129 C140 -178.1(4)
C97 C114 C132 C91 1.0(6)
C74 C91 C132 C114 -0.5(6)
C107 C127 C134 C121 0.0(6)
C63 C121 C134 C127 -0.2(6)
C49 C129 C140 C145 -1.0(7)
C49 C123 C142 C145 0.1(7)
C123 C142 C145 C140 0.3(8)
C129 C140 C145 C142 0.2(8)
C131 O1 C125 C138 179.7(4)
C125 O1 C131 C144 175.4(4)
